data_9017345
loop_
_publ_author_name
'Hippler, K.'
'Sitta, S.'
'Vogt, P.'
'Sabrowsky, H.'
'Walz, L.'

_publ_section_title
;
 Structure of K4OBr2
;
_journal_name_full 'Acta Crystallographica, Section C'
_journal_page_first 1359
_journal_page_last 1360
_journal_paper_doi 10.1107/S0108270189012369
_journal_volume 46
_journal_year 1990
_chemical_formula_structural K4OBr2
_chemical_formula_sum 'Br2 K4 O'
_space_group_IT_number 139
_space_group_name_Hall '-I 4 2'
_space_group_name_H-M_alt 'I 4/m m m'
_symmetry_space_group_name_H-M 'I 4/m m m'
_cell_angle_alpha 90
_cell_angle_beta 90
_cell_angle_gamma 90
_cell_length_a 5.145
_cell_length_b 5.145
_cell_length_c 16.527
_cell_volume 378.875
_cell_formula_units_Z 2
_database_code_amcsd 0010159
_exptl_crystal_density_diffrn 2.912
_cod_data_source_file inputs/fixed/downloads/11/11821.cif
_cod_data_source_block 11821
_cod_original_formula_sum 'K4 O Br2'
_cod_database_code 9017345
_cod_duplicate_entry 9007797
_amcsd_formula_title K4OBr2

loop_
_space_group_symop_operation_xyz
x,y,z
1/2+x,1/2+y,1/2+z
-y,-x,z
1/2-y,1/2-x,1/2+z
y,x,-z
1/2+y,1/2+x,1/2-z
y,-x,-z
1/2+y,1/2-x,1/2-z
-y,x,z
1/2-y,1/2+x,1/2+z
x,-y,z
1/2+x,1/2-y,1/2+z
-x,y,-z
1/2-x,1/2+y,1/2-z
x,y,-z
1/2+x,1/2+y,1/2-z
-x,-y,z
1/2-x,1/2-y,1/2+z
y,x,z
1/2+y,1/2+x,1/2+z
-y,-x,-z
1/2-y,1/2-x,1/2-z
-y,x,-z
1/2-y,1/2+x,1/2-z
y,-x,z
1/2+y,1/2-x,1/2+z
-x,y,z
1/2-x,1/2+y,1/2+z
x,-y,-z
1/2+x,1/2-y,1/2-z
-x,-y,-z
1/2-x,1/2-y,1/2-z

loop_
_atom_site_aniso_label
_atom_site_aniso_U_11
_atom_site_aniso_U_22
_atom_site_aniso_U_33
_atom_site_aniso_U_12
_atom_site_aniso_U_13
_atom_site_aniso_U_23
K1 0.03950 0.01050 0.05840 0.00000 0.00000 0.00000
K2 0.05120 0.05120 0.02360 0.00000 0.00000 0.00000
O 0.00920 0.00920 0.01420 0.00000 0.00000 0.00000
Br 0.03220 0.03220 0.02720 0.00000 0.00000 0.00000

loop_
_atom_site_label
_atom_site_fract_x
_atom_site_fract_y
_atom_site_fract_z
_atom_site_U_iso_or_equiv
K1 0.00000 0.50000 0.00000 0.03610
K2 0.00000 0.00000 0.15530 0.04200
O 0.00000 0.00000 0.00000 0.01080
Br 0.00000 0.00000 0.35390 0.03040

loop_
_cod_related_entry_id
_cod_related_entry_database
_cod_related_entry_code
1 AMCSD 0010159
